data_2205772
loop_
_publ_author_name
'Mao-Lin Hu'
'Wei-Dong Wang'

_publ_section_title Diaquadibenzimidazolebis(5-fluoro-2,4-dioxo-1,2,3,4-tetrahydropyrimidine-1-acetato)nickel(II)
_journal_issue 5
_journal_name_full 'Acta Crystallographica Section E'
_journal_page_first m975
_journal_page_last m977
_journal_paper_doi 10.1107/S1600536805012432
_journal_volume 61
_journal_year 2005
_chemical_formula_iupac '[Ni (C6 H4 F1 N2 O4)2 (C7 H6 N2)2 (H2 O)2]'
_chemical_formula_moiety 'C26 H24 F2 N8 Ni O10'
_chemical_formula_sum 'C26 H24 F2 N8 Ni O10'
_chemical_formula_weight 705.24
_chemical_name_systematic
;
Diaquadibenzimidazolebis(5-fluoro-2,4-dioxo-1,2,3,4-tetrahydropyrimidine-
1-acetato)nickel(II)
;
_space_group_IT_number 2
_symmetry_cell_setting triclinic
_symmetry_space_group_name_Hall '-P 1'
_symmetry_space_group_name_H-M 'P -1'
_atom_sites_solution_hydrogens geom
_atom_sites_solution_primary direct
_atom_sites_solution_secondary difmap
_audit_creation_method SHELXL-97
_cell_angle_alpha 89.0590(10)
_cell_angle_beta 88.8270(10)
_cell_angle_gamma 70.5490(10)
_cell_formula_units_Z 1
_cell_length_a 7.2955(5)
_cell_length_b 8.3616(6)
_cell_length_c 11.9300(8)
_cell_measurement_reflns_used 3096
_cell_measurement_temperature 298(2)
_cell_measurement_theta_max 25.20
_cell_measurement_theta_min 2.63
_cell_volume 686.04(8)
_computing_cell_refinement 'SAINT (Bruker, 2002)'
_computing_data_collection 'SMART (Bruker, 2002)'
_computing_data_reduction SAINT
_computing_molecular_graphics 'SHELXTL(Bruker, 2002)'
_computing_publication_material SHELXL97
_computing_structure_refinement 'SHELXL97 (Sheldrick, 1997)'
_computing_structure_solution 'SHELXS97 (Sheldrick, 1997)'
_diffrn_ambient_temperature 298(2)
_diffrn_measured_fraction_theta_full 0.985
_diffrn_measured_fraction_theta_max 0.985
_diffrn_measurement_device_type 'Bruker APEX area-detector'
_diffrn_measurement_method '\f and \w'
_diffrn_radiation_monochromator graphite
_diffrn_radiation_source 'fine-focus sealed tube'
_diffrn_radiation_type MoK\a
_diffrn_radiation_wavelength 0.71073
_diffrn_reflns_av_R_equivalents 0.0146
_diffrn_reflns_av_sigmaI/netI 0.0225
_diffrn_reflns_limit_h_max 8
_diffrn_reflns_limit_h_min -8
_diffrn_reflns_limit_k_max 10
_diffrn_reflns_limit_k_min -9
_diffrn_reflns_limit_l_max 14
_diffrn_reflns_limit_l_min -14
_diffrn_reflns_number 5024
_diffrn_reflns_theta_full 25.25
_diffrn_reflns_theta_max 25.25
_diffrn_reflns_theta_min 1.71
_diffrn_standards_number 0
_exptl_absorpt_coefficient_mu 0.797
_exptl_absorpt_correction_T_max 0.9035
_exptl_absorpt_correction_T_min 0.8076
_exptl_absorpt_correction_type multi-scan
_exptl_absorpt_process_details '(SADABS; Bruker, 2002)'
_exptl_crystal_colour Green
_exptl_crystal_density_diffrn 1.707
_exptl_crystal_density_method 'not measured'
_exptl_crystal_description Block
_exptl_crystal_F_000 362
_exptl_crystal_size_max 0.28
_exptl_crystal_size_mid 0.18
_exptl_crystal_size_min 0.13
_refine_diff_density_max 0.224
_refine_diff_density_min -0.308
_refine_ls_extinction_method none
_refine_ls_goodness_of_fit_ref 1.064
_refine_ls_hydrogen_treatment mixed
_refine_ls_matrix_type full
_refine_ls_number_parameters 227
_refine_ls_number_reflns 2444
_refine_ls_number_restraints 4
_refine_ls_restrained_S_all 1.063
_refine_ls_R_factor_all 0.0308
_refine_ls_R_factor_gt 0.0291
_refine_ls_shift/su_max 0.001
_refine_ls_shift/su_mean 0.000
_refine_ls_structure_factor_coef Fsqd
_refine_ls_weighting_details 'calc w = 1/[\s^2^(Fo^2^)+(0.0386P)^2^+0.2919P] where P = (Fo^2^+2Fc^2^)/3'
_refine_ls_weighting_scheme calc
_refine_ls_wR_factor_gt 0.0730
_refine_ls_wR_factor_ref 0.0741
_reflns_number_gt 2296
_reflns_number_total 2444
_reflns_threshold_expression I>2\s(I)
_cod_data_source_file ng6139.cif
_cod_data_source_block I
_cod_depositor_comments
;
The following automatic conversions were performed:
'_symmetry_cell_setting' value 'Triclinic' changed to 'triclinic'
according to '/home/saulius/struct/CIF-dictionaries/cif_core.dic'
dictionary named 'cif_core.dic' version 2.4.1 from
2010-06-29.

'_exptl_absorpt_correction_type' value 'Multi-scan' changed
to 'multi-scan' according to
'/home/saulius/struct/CIF-dictionaries/cif_core.dic' dictionary named
'cif_core.dic' version 2.4.1 from 2010-06-29.

Automatic conversion script
Id: cif_fix_enum 1527 2010-12-29 10:47:43Z saulius 

The following automatic conversions were performed:

'_symmetry_cell_setting' value 'Triclinic' changed to 'triclinic'
according to /home/saulius/struct/CIF-dictionaries/cif_core.dic
dictionary named 'cif_core.dic' version 2.4.1 from
2010-06-29.

'_exptl_absorpt_correction_type' value 'Multi-scan'
changed to 'multi-scan' according to
/home/saulius/struct/CIF-dictionaries/cif_core.dic dictionary named
'cif_core.dic' version 2.4.1 from 2010-06-29.

Automatic conversion script
Id: cif_fix_values 1715 2011-07-08 13:25:40Z adriana 
;
_cod_database_code 2205772
_cod_database_fobs_code 2205772

loop_
_symmetry_equiv_pos_as_xyz
'x, y, z'
'-x, -y, -z'

loop_
_atom_site_label
_atom_site_fract_x
_atom_site_fract_y
_atom_site_fract_z
_atom_site_U_iso_or_equiv
_atom_site_adp_type
_atom_site_calc_flag
_atom_site_refinement_flags
_atom_site_occupancy
_atom_site_type_symbol
Ni1 0.5000 0.5000 0.5000 0.02270(12) Uani d S 1 Ni
F1 0.1728(2) 0.52798(16) 0.91480(11) 0.0556(4) Uani d . 1 F
O1 0.35226(19) 0.33151(18) 0.52543(11) 0.0320(3) Uani d . 1 O
O2 0.10112(19) 0.34327(17) 0.41585(11) 0.0305(3) Uani d . 1 O
O3 0.3301(2) -0.06870(18) 0.71442(13) 0.0433(4) Uani d . 1 O
O4 0.3838(2) 0.22879(18) 1.01925(11) 0.0365(3) Uani d . 1 O
O5 0.2580(2) 0.69772(18) 0.56434(12) 0.0324(3) Uani d D 1 O
N1 0.1901(2) 0.2184(2) 0.70605(13) 0.0276(3) Uani d . 1 N
N2 0.3518(2) 0.0839(2) 0.86496(13) 0.0290(4) Uani d D 1 N
N3 0.5996(2) 0.43874(19) 0.66166(12) 0.0255(3) Uani d . 1 N
N4 0.6673(3) 0.4857(2) 0.83579(14) 0.0335(4) Uani d D 1 N
C1 0.1973(3) 0.3066(2) 0.50327(15) 0.0235(4) Uani d . 1 C
C2 0.1141(3) 0.2176(3) 0.59354(16) 0.0339(5) Uani d . 1 C
H2A -0.0260 0.2716 0.5966 0.041 Uiso calc R 1 H
H2B 0.1405 0.1008 0.5715 0.041 Uiso calc R 1 H
C3 0.2928(3) 0.0690(2) 0.75745(16) 0.0283(4) Uani d . 1 C
C4 0.3219(3) 0.2301(2) 0.92354(16) 0.0286(4) Uani d . 1 C
C5 0.2122(3) 0.3781(2) 0.86207(17) 0.0331(4) Uani d . 1 C
C6 0.1508(3) 0.3705(3) 0.75905(17) 0.0319(4) Uani d . 1 C
H6 0.0799 0.4701 0.7222 0.038 Uiso calc R 1 H
C7 0.5998(3) 0.5526(3) 0.73565(16) 0.0305(4) Uani d . 1 C
H7 0.5573 0.6684 0.7203 0.037 Uiso calc R 1 H
C8 0.6739(3) 0.2827(2) 0.71783(15) 0.0253(4) Uani d . 1 C
C9 0.7186(3) 0.3121(3) 0.82787(16) 0.0298(4) Uani d . 1 C
C10 0.8030(3) 0.1803(3) 0.90278(18) 0.0382(5) Uani d . 1 C
H10 0.8311 0.2007 0.9758 0.046 Uiso calc R 1 H
C11 0.8425(3) 0.0190(3) 0.86409(19) 0.0415(5) Uani d . 1 C
H11 0.9011 -0.0722 0.9117 0.050 Uiso calc R 1 H
C12 0.7975(3) -0.0129(3) 0.75464(19) 0.0394(5) Uani d . 1 C
H12 0.8263 -0.1244 0.7315 0.047 Uiso calc R 1 H
C13 0.7114(3) 0.1178(3) 0.68102(17) 0.0312(4) Uani d . 1 C
H13 0.6794 0.0965 0.6090 0.037 Uiso calc R 1 H
H5A 0.264(3) 0.774(2) 0.6074(16) 0.037 Uiso d D 1 H
H4 0.674(3) 0.545(3) 0.8913(14) 0.037 Uiso d D 1 H
H5B 0.152(2) 0.681(3) 0.5774(19) 0.037 Uiso d D 1 H
H2 0.424(2) -0.0075(17) 0.8947(16) 0.027(5) Uiso d D 1 H

loop_
_atom_site_aniso_label
_atom_site_aniso_U_11
_atom_site_aniso_U_22
_atom_site_aniso_U_33
_atom_site_aniso_U_12
_atom_site_aniso_U_13
_atom_site_aniso_U_23
Ni1 0.02315(19) 0.0288(2) 0.01807(18) -0.01108(14) -0.00421(12) 0.00075(13)
F1 0.0849(11) 0.0295(7) 0.0440(8) -0.0071(7) -0.0106(7) -0.0084(6)
O1 0.0300(7) 0.0404(8) 0.0318(7) -0.0198(6) -0.0079(6) 0.0070(6)
O2 0.0311(7) 0.0389(8) 0.0229(7) -0.0134(6) -0.0073(6) 0.0032(6)
O3 0.0517(9) 0.0339(8) 0.0413(9) -0.0089(7) -0.0152(7) -0.0089(7)
O4 0.0491(9) 0.0368(8) 0.0227(7) -0.0126(7) -0.0093(6) -0.0005(6)
O5 0.0263(7) 0.0379(8) 0.0337(8) -0.0112(6) -0.0029(6) -0.0093(6)
N1 0.0294(8) 0.0339(9) 0.0211(8) -0.0124(7) -0.0059(6) 0.0042(7)
N2 0.0345(9) 0.0254(9) 0.0246(8) -0.0061(7) -0.0087(7) 0.0024(7)
N3 0.0268(8) 0.0288(8) 0.0216(8) -0.0099(7) -0.0050(6) 0.0002(6)
N4 0.0415(10) 0.0365(10) 0.0213(8) -0.0108(8) -0.0082(7) -0.0062(7)
C1 0.0247(9) 0.0212(9) 0.0236(9) -0.0062(7) -0.0014(7) -0.0028(7)
C2 0.0360(11) 0.0498(13) 0.0240(10) -0.0247(10) -0.0103(8) 0.0073(9)
C3 0.0265(10) 0.0310(10) 0.0275(10) -0.0095(8) -0.0035(8) -0.0007(8)
C4 0.0299(10) 0.0326(10) 0.0241(10) -0.0113(8) -0.0013(8) -0.0008(8)
C5 0.0419(12) 0.0247(10) 0.0300(11) -0.0076(9) -0.0006(9) -0.0028(8)
C6 0.0330(11) 0.0288(10) 0.0309(11) -0.0064(8) -0.0037(8) 0.0069(8)
C7 0.0324(10) 0.0300(10) 0.0278(10) -0.0085(8) -0.0051(8) -0.0001(8)
C8 0.0219(9) 0.0300(10) 0.0241(9) -0.0088(8) -0.0005(7) 0.0012(7)
C9 0.0278(10) 0.0369(11) 0.0245(10) -0.0103(8) -0.0035(8) 0.0000(8)
C10 0.0374(12) 0.0479(13) 0.0286(11) -0.0133(10) -0.0113(9) 0.0090(9)
C11 0.0376(12) 0.0391(12) 0.0452(13) -0.0092(9) -0.0094(10) 0.0154(10)
C12 0.0381(12) 0.0300(11) 0.0486(13) -0.0096(9) 0.0007(10) 0.0013(9)
C13 0.0312(10) 0.0351(11) 0.0289(10) -0.0133(9) 0.0011(8) -0.0025(8)

loop_
_atom_type_symbol
_atom_type_description
_atom_type_scat_dispersion_real
_atom_type_scat_dispersion_imag
_atom_type_scat_source
C C 0.0033 0.0016 'International Tables Vol C Tables 4.2.6.8 and 6.1.1.4'
H H 0.0000 0.0000 'International Tables Vol C Tables 4.2.6.8 and 6.1.1.4'
N N 0.0061 0.0033 'International Tables Vol C Tables 4.2.6.8 and 6.1.1.4'
O O 0.0106 0.0060 'International Tables Vol C Tables 4.2.6.8 and 6.1.1.4'
F F 0.0171 0.0103 'International Tables Vol C Tables 4.2.6.8 and 6.1.1.4'
Ni Ni 0.3393 1.1124 'International Tables Vol C Tables 4.2.6.8 and 6.1.1.4'

loop_
_geom_angle_atom_site_label_1
_geom_angle_atom_site_label_2
_geom_angle_atom_site_label_3
_geom_angle_site_symmetry_1
_geom_angle_site_symmetry_3
_geom_angle
_geom_angle_publ_flag
O1 Ni1 O1 2_666 . 180.0 no
O1 Ni1 N3 2_666 2_666 86.21(6) no
O1 Ni1 N3 . 2_666 93.79(6) no
O1 Ni1 N3 2_666 . 93.79(6) no
O1 Ni1 N3 . . 86.21(6) yes
N3 Ni1 N3 2_666 . 180.0 no
O1 Ni1 O5 2_666 2_666 89.95(6) no
O1 Ni1 O5 . 2_666 90.05(6) no
N3 Ni1 O5 2_666 2_666 89.48(6) no
N3 Ni1 O5 . 2_666 90.52(6) no
O1 Ni1 O5 2_666 . 90.05(6) no
O1 Ni1 O5 . . 89.95(6) yes
N3 Ni1 O5 2_666 . 90.52(6) no
N3 Ni1 O5 . . 89.48(6) yes
O5 Ni1 O5 2_666 . 180.0 no
C1 O1 Ni1 . . 142.61(12) no
Ni1 O5 H5A . . 125.1(16) no
Ni1 O5 H5B . . 120.3(16) no
H5A O5 H5B . . 108(2) no
C3 N1 C6 . . 121.33(16) no
C3 N1 C2 . . 120.06(17) no
C6 N1 C2 . . 118.58(16) no
C4 N2 C3 . . 127.37(16) no
C4 N2 H2 . . 117.0(14) no
C3 N2 H2 . . 115.3(14) no
C7 N3 C8 . . 105.09(15) no
C7 N3 Ni1 . . 123.14(13) no
C8 N3 Ni1 . . 131.75(12) no
C7 N4 C9 . . 107.50(16) no
C7 N4 H4 . . 123.3(16) no
C9 N4 H4 . . 129.2(16) no
O2 C1 O1 . . 128.51(17) yes
O2 C1 C2 . . 114.79(16) no
O1 C1 C2 . . 116.69(16) no
N1 C2 C1 . . 115.01(15) no
N1 C2 H2A . . 108.5 no
C1 C2 H2A . . 108.5 no
N1 C2 H2B . . 108.5 no
C1 C2 H2B . . 108.5 no
H2A C2 H2B . . 107.5 no
O3 C3 N1 . . 123.79(18) no
O3 C3 N2 . . 120.95(18) no
N1 C3 N2 . . 115.25(17) no
O4 C4 N2 . . 121.96(17) no
O4 C4 C5 . . 125.48(18) no
N2 C4 C5 . . 112.56(16) no
C6 C5 F1 . . 121.22(18) no
C6 C5 C4 . . 122.40(18) no
F1 C5 C4 . . 116.38(17) no
C5 C6 N1 . . 121.07(18) no
C5 C6 H6 . . 119.5 no
N1 C6 H6 . . 119.5 no
N3 C7 N4 . . 113.42(18) no
N3 C7 H7 . . 123.3 no
N4 C7 H7 . . 123.3 no
C13 C8 N3 . . 131.06(17) no
C13 C8 C9 . . 120.15(18) no
N3 C8 C9 . . 108.75(16) no
N4 C9 C10 . . 132.66(19) no
N4 C9 C8 . . 105.22(16) no
C10 C9 C8 . . 122.09(19) no
C11 C10 C9 . . 116.8(2) no
C11 C10 H10 . . 121.6 no
C9 C10 H10 . . 121.6 no
C10 C11 C12 . . 121.9(2) no
C10 C11 H11 . . 119.0 no
C12 C11 H11 . . 119.0 no
C13 C12 C11 . . 121.2(2) no
C13 C12 H12 . . 119.4 no
C11 C12 H12 . . 119.4 no
C12 C13 C8 . . 117.79(19) no
C12 C13 H13 . . 121.1 no
C8 C13 H13 . . 121.1 no

loop_
_geom_bond_atom_site_label_1
_geom_bond_atom_site_label_2
_geom_bond_site_symmetry_2
_geom_bond_distance
_geom_bond_publ_flag
Ni1 O1 2_666 2.0549(13) no
Ni1 O1 . 2.0549(13) yes
Ni1 N3 2_666 2.0705(14) no
Ni1 N3 . 2.0705(14) yes
Ni1 O5 2_666 2.1168(14) no
Ni1 O5 . 2.1168(14) yes
F1 C5 . 1.352(2) no
O1 C1 . 1.250(2) yes
O2 C1 . 1.245(2) yes
O3 C3 . 1.212(2) no
O4 C4 . 1.235(2) no
O5 H5A . 0.837(10) no
O5 H5B . 0.840(10) no
N1 C3 . 1.367(2) no
N1 C6 . 1.370(3) no
N1 C2 . 1.464(2) no
N2 C4 . 1.369(2) no
N2 C3 . 1.382(2) no
N2 H2 . 0.847(9) no
N3 C7 . 1.309(2) no
N3 C8 . 1.400(2) no
N4 C7 . 1.342(3) no
N4 C9 . 1.378(3) no
N4 H4 . 0.845(10) no
C1 C2 . 1.527(3) no
C2 H2A . 0.9700 no
C2 H2B . 0.9700 no
C4 C5 . 1.430(3) no
C5 C6 . 1.326(3) no
C6 H6 . 0.9300 no
C7 H7 . 0.9300 no
C8 C13 . 1.390(3) no
C8 C9 . 1.404(3) no
C9 C10 . 1.389(3) no
C10 C11 . 1.368(3) no
C10 H10 . 0.9300 no
C11 C12 . 1.404(3) no
C11 H11 . 0.9300 no
C12 C13 . 1.376(3) no
C12 H12 . 0.9300 no
C13 H13 . 0.9300 no

loop_
_geom_hbond_atom_site_label_D
_geom_hbond_atom_site_label_H
_geom_hbond_atom_site_label_A
_geom_hbond_site_symmetry_A
_geom_hbond_distance_DH
_geom_hbond_distance_HA
_geom_hbond_distance_DA
_geom_hbond_angle_DHA
_geom_hbond_publ_flag
O5 H5a O3 1_565 0.840(10) 2.030(10) 2.852(2) 170(2) yes
N4 H4 O4 2_667 0.850(10) 2.100(10) 2.889(2) 155(2) yes
N4 H4 F1 2_667 0.850(10) 2.56(2) 3.204(2) 134(2) yes
O5 H5b O2 2_566 0.840(10) 1.930(10) 2.756(2) 171(2) yes
N2 H2 O4 2_657 0.850(10) 2.170(10) 3.016(2) 175(2) yes

loop_
_geom_torsion_atom_site_label_1
_geom_torsion_atom_site_label_2
_geom_torsion_atom_site_label_3
_geom_torsion_atom_site_label_4
_geom_torsion_site_symmetry_1
_geom_torsion
_geom_torsion_publ_flag
N3 Ni1 O1 C1 2_666 -35.8(2) no
N3 Ni1 O1 C1 . 144.2(2) no
O5 Ni1 O1 C1 2_666 -125.3(2) no
O5 Ni1 O1 C1 . 54.7(2) no
O1 Ni1 N3 C7 . -133.59(16) no
O1 Ni1 N3 C7 2_666 46.41(16) no
O5 Ni1 N3 C7 2_666 136.40(15) no
O5 Ni1 N3 C7 . -43.60(15) no
O1 Ni1 N3 C8 . 45.11(16) no
O1 Ni1 N3 C8 2_666 -134.89(16) no
O5 Ni1 N3 C8 2_666 -44.90(16) no
O5 Ni1 N3 C8 . 135.10(16) no
Ni1 O1 C1 O2 . 35.2(3) no
Ni1 O1 C1 C2 . -145.72(17) no
C3 N1 C2 C1 . -116.9(2) no
C6 N1 C2 C1 . 65.1(2) no
O2 C1 C2 N1 . -162.95(17) no
O1 C1 C2 N1 . 17.8(3) no
C6 N1 C3 O3 . 179.48(19) no
C2 N1 C3 O3 . 1.5(3) no
C6 N1 C3 N2 . 0.2(3) no
C2 N1 C3 N2 . -177.81(16) no
C4 N2 C3 O3 . 179.40(19) no
C4 N2 C3 N1 . -1.3(3) no
C3 N2 C4 O4 . -178.95(19) no
C3 N2 C4 C5 . 1.6(3) no
O4 C4 C5 C6 . 179.6(2) no
N2 C4 C5 C6 . -0.9(3) no
O4 C4 C5 F1 . -0.6(3) no
N2 C4 C5 F1 . 178.80(17) no
F1 C5 C6 N1 . -179.68(18) no
C4 C5 C6 N1 . 0.0(3) no
C3 N1 C6 C5 . 0.4(3) no
C2 N1 C6 C5 . 178.39(18) no
C8 N3 C7 N4 . -0.1(2) no
Ni1 N3 C7 N4 . 178.89(13) no
C9 N4 C7 N3 . 0.7(2) no
C7 N3 C8 C13 . -178.29(19) no
Ni1 N3 C8 C13 . 2.8(3) no
C7 N3 C8 C9 . -0.5(2) no
Ni1 N3 C8 C9 . -179.37(13) no
C7 N4 C9 C10 . 176.9(2) no
C7 N4 C9 C8 . -0.9(2) no
C13 C8 C9 N4 . 178.96(17) no
N3 C8 C9 N4 . 0.9(2) no
C13 C8 C9 C10 . 0.8(3) no
N3 C8 C9 C10 . -177.23(18) no
N4 C9 C10 C11 . -176.9(2) no
C8 C9 C10 C11 . 0.6(3) no
C9 C10 C11 C12 . -1.1(3) no
C10 C11 C12 C13 . 0.2(3) no
C11 C12 C13 C8 . 1.2(3) no
N3 C8 C13 C12 . 175.85(19) no
C9 C8 C13 C12 . -1.7(3) no
